data_7243705
loop_
_publ_author_name
'Ying, Tingting'
'Tan, Yuhui'
'Tang, Yunzhi'
'Long, Xiao'
'Song, Ning'
'Li, Yukong'
'Sun, Zhen'

_publ_section_title
;
 Multifunctional rare earth molecular ferroelectrics with a piezoelectric
 response: ((nBu)4N)3[Ce(NO3)4(SCN)2]((CH3CH2CH2CH2)4N =
 tetrabutylammonium)
;
_journal_issue 46
_journal_name_full CrystEngComm
_journal_page_first 8104
_journal_page_last 8109
_journal_paper_doi 10.1039/D1CE01153G
_journal_volume 23
_journal_year 2021
_chemical_formula_moiety 'C2 Ce N6 O12 S2, 2(C16 H36 N), C16 H35 N'
_chemical_formula_sum 'C50 H108 Ce N9 O12 S2'
_chemical_formula_weight 1231.69
_space_group_crystal_system monoclinic
_space_group_IT_number 9
_space_group_name_Hall 'C -2yc'
_space_group_name_H-M_alt 'C 1 c 1'
_atom_sites_solution_hydrogens geom
_audit_creation_date 2021-04-03
_audit_creation_method
;
Olex2 1.3
(compiled 2020.11.12 svn.r5f609507 for OlexSys, GUI svn.r6272)
;
_audit_update_record
;
2021-08-03 deposited with the CCDC.	2021-09-23 downloaded from the CCDC.
;
_cell_angle_alpha 90
_cell_angle_beta 91.1550(10)
_cell_angle_gamma 90
_cell_formula_units_Z 4
_cell_length_a 16.1541(2)
_cell_length_b 18.0486(2)
_cell_length_c 23.7037(3)
_cell_measurement_reflns_used 7033
_cell_measurement_temperature 293(2)
_cell_measurement_theta_max 54.31
_cell_measurement_theta_min 2.34
_cell_volume 6909.62(14)
_computing_molecular_graphics 'Olex2 1.3 (Dolomanov et al., 2009)'
_computing_publication_material 'Olex2 1.3 (Dolomanov et al., 2009)'
_computing_structure_refinement 'SHELXL-2016/6 (Sheldrick, 2016)'
_diffrn_ambient_temperature 293(2)
_diffrn_measured_fraction_theta_full 0.999
_diffrn_measured_fraction_theta_max 0.847
_diffrn_measurement_device_type 'multiwire proportional'
_diffrn_measurement_method 'phi and omega scans'
_diffrn_radiation_type MoK\a
_diffrn_radiation_wavelength 0.71073
_diffrn_reflns_av_R_equivalents 0.0281
_diffrn_reflns_av_unetI/netI 0.0343
_diffrn_reflns_Laue_measured_fraction_full 0.999
_diffrn_reflns_Laue_measured_fraction_max 0.847
_diffrn_reflns_limit_h_max 21
_diffrn_reflns_limit_h_min -22
_diffrn_reflns_limit_k_max 26
_diffrn_reflns_limit_k_min -24
_diffrn_reflns_limit_l_max 33
_diffrn_reflns_limit_l_min -29
_diffrn_reflns_number 44207
_diffrn_reflns_point_group_measured_fraction_full 0.952
_diffrn_reflns_point_group_measured_fraction_max 0.753
_diffrn_reflns_theta_full 25.242
_diffrn_reflns_theta_max 31.690
_diffrn_reflns_theta_min 1.886
_exptl_absorpt_coefficient_mu 0.774
_exptl_absorpt_correction_T_max 0.857
_exptl_absorpt_correction_T_min 0.843
_exptl_absorpt_correction_type multi-scan
_exptl_absorpt_process_details
'SADABS-2014/3 (Bruker,2014/3) was used for absorption correction. wR2(int) was 0.1369 before and 0.0496 after correction. The Ratio of minimum to maximum transmission is 0.5824. The \l/2 correction factor is 0.00150.'
_exptl_crystal_colour colourless
_exptl_crystal_colour_primary colourless
_exptl_crystal_density_diffrn 1.184
_exptl_crystal_description block
_exptl_crystal_F_000 2628
_exptl_crystal_size_max 0.22
_exptl_crystal_size_mid 0.21
_exptl_crystal_size_min 0.2
_exptl_transmission_factor_max 0.857
_exptl_transmission_factor_min 0.857
_refine_diff_density_max 0.756
_refine_diff_density_min -0.592
_refine_diff_density_rms 0.079
_refine_ls_abs_structure_details
;
 Flack x determined using 6829 quotients [(I+)-(I-)]/[(I+)+(I-)]
 (Parsons, Flack and Wagner, Acta Cryst. B69 (2013) 249-259).
;
_refine_ls_abs_structure_Flack 0.002(4)
_refine_ls_extinction_method none
_refine_ls_goodness_of_fit_ref 1.052
_refine_ls_hydrogen_treatment constr
_refine_ls_matrix_type full
_refine_ls_number_parameters 699
_refine_ls_number_reflns 17610
_refine_ls_number_restraints 530
_refine_ls_restrained_S_all 1.069
_refine_ls_R_factor_all 0.0390
_refine_ls_R_factor_gt 0.0363
_refine_ls_shift/su_max 0.008
_refine_ls_shift/su_mean 0.000
_refine_ls_structure_factor_coef Fsqd
_refine_ls_weighting_details 'w=1/[\s^2^(Fo^2^)+(0.0659P)^2^+1.8521P] where P=(Fo^2^+2Fc^2^)/3'
_refine_ls_weighting_scheme calc
_refine_ls_wR_factor_gt 0.0981
_refine_ls_wR_factor_ref 0.0994
_reflns_Friedel_coverage 0.778
_reflns_Friedel_fraction_full 0.904
_reflns_Friedel_fraction_max 0.659
_reflns_number_gt 16475
_reflns_number_total 17610
_reflns_threshold_expression 'I > 2\s(I)'
_cod_data_source_file d1ce01153g2.cif
_cod_data_source_block a
_cod_depositor_comments 'Adding full bibliography for 7243705.cif.'
_cod_database_code 7243705
_shelx_shelxl_version_number 2016/6
_shelx_space_group_comment
;
The symmetry employed for this shelxl refinement is uniquely defined
by the following loop, which should always be used as a source of
symmetry information in preference to the above space-group names.
They are only intended as comments.
;
_olex2_refinement_description
;
1. Uiso/Uaniso restraints and constraints
N8 \\sim C31 \\sim C32 \\sim C33 \\sim C34A \\sim C34: within 3.7A with sigma
of 0.02 and sigma for terminal atoms of 0.04 within 3.7A
N9 \\sim C35 \\sim C36 \\sim C37 \\sim C38 \\sim C39 \\sim C40 \\sim C41 \\sim
C42 \\sim C43 \\sim C44 \\sim C45 \\sim C46 \\sim C47 \\sim C48 \\sim C49 \\sim
C50A \\sim C50: within 4.7A with sigma of 0.01 and sigma for terminal atoms of
0.02 within 4.7A
Uanis(C34) \\sim Ueq: with sigma of 0.01 and sigma for terminal atoms of 0.02
2. Others
 Fixed Sof: C34A(0.65) H34A(0.65) H34B(0.65) H34C(0.65) C34(0.35) H34D(0.35)
 H34E(0.35) H34F(0.35) H49(0.6) H49A(0.4) C50A(0.6) H50A(0.6) H50B(0.6)
 H50C(0.6) C50(0.4) H50D(0.4) H50E(0.4) H50F(0.4)
3.a Secondary CH2 refined with riding coordinates:
 C3(H3A,H3B), C4(H4A,H4B), C5(H5A,H5B), C7(H7A,H7B), C8(H8A,H8B), C9(H9A,H9B),
 C11(H11A,H11B), C12(H12A,H12B), C13(H13A,H13B), C15(H15A,H15B), C16(H16A,H16B),
  C17(H17A,H17B), C19(H19A,H19B), C20(H20A,H20B), C21(H21A,H21B), C23(H23A,
 H23B), C24(H24A,H24B), C25(H25A,H25B), C27(H27A,H27B), C28(H28A,H28B),
 C29(H29A,H29B), C31(H31A,H31B), C32(H32A,H32B), C33(H33A,H33B), C35(H35A,H35B),
  C36(H36A,H36B), C37(H37A,H37B), C39(H39A,H39B), C40(H40A,H40B), C41(H41A,
 H41B), C43(H43A,H43B), C44(H44A,H44B), C45(H45A,H45B), C47(H47A,H47B),
 C48(H48A,H48B)
3.b Aromatic/amide H refined with riding coordinates:
 C49(H49), C49(H49A)
3.c Idealised Me refined as rotating group:
 C6(H6A,H6B,H6C), C10(H10A,H10B,H10C), C14(H14A,H14B,H14C), C18(H18A,H18B,
 H18C), C22(H22A,H22B,H22C), C26(H26A,H26B,H26C), C30(H30A,H30B,H30C),
 C34A(H34A,H34B,H34C), C34(H34D,H34E,H34F), C38(H38A,H38B,H38C), C42(H42A,H42B,
 H42C), C46(H46A,H46B,H46C), C50A(H50A,H50B,H50C), C50(H50D,H50E,H50F)
;
_olex2_submission_special_instructions 'No special instructions were received'

loop_
_space_group_symop_operation_xyz
'x, y, z'
'x, -y, z+1/2'
'x+1/2, y+1/2, z'
'x+1/2, -y+1/2, z+1/2'

loop_
_atom_site_label
_atom_site_type_symbol
_atom_site_fract_x
_atom_site_fract_y
_atom_site_fract_z
_atom_site_U_iso_or_equiv
_atom_site_adp_type
_atom_site_occupancy
_atom_site_site_symmetry_order
_atom_site_calc_flag
_atom_site_refinement_flags_posn
_atom_site_refinement_flags_adp
_atom_site_refinement_flags_occupancy
_atom_site_disorder_assembly
_atom_site_disorder_group
Ce1 Ce -0.72389(2) -0.02255(2) -0.04413(2) 0.02593(6) Uani 1 1 d . . . . .
S1 S -0.98353(9) 0.05388(9) -0.17301(6) 0.0558(3) Uani 1 1 d . . . . .
S2 S -0.41051(8) -0.05129(7) 0.02830(7) 0.0505(3) Uani 1 1 d . . . . .
O1 O -0.8140(3) 0.0702(2) 0.0112(2) 0.0525(11) Uani 1 1 d . . . . .
O2 O -0.6828(2) 0.08524(19) 0.02661(15) 0.0464(8) Uani 1 1 d . . . . .
O3 O -0.7729(3) 0.15796(19) 0.06667(15) 0.0528(9) Uani 1 1 d . . . . .
O4 O -0.7428(2) -0.07314(19) 0.05689(13) 0.0409(7) Uani 1 1 d . . . . .
O5 O -0.8448(2) -0.09634(19) -0.00142(14) 0.0418(7) Uani 1 1 d . . . . .
O6 O -0.8508(3) -0.1347(3) 0.08500(16) 0.0660(12) Uani 1 1 d . . . . .
O7 O -0.7671(2) -0.13011(17) -0.11503(13) 0.0402(7) Uani 1 1 d . . . . .
O8 O -0.6898(2) -0.16230(18) -0.04480(16) 0.0461(8) Uani 1 1 d . . . . .
O9 O -0.7300(2) -0.24565(18) -0.10505(17) 0.0472(8) Uani 1 1 d . . . . .
O10 O -0.6534(2) 0.0884(2) -0.09353(16) 0.0406(8) Uani 1 1 d . . . . .
O11 O -0.6471(2) -0.01465(18) -0.13906(16) 0.0400(7) Uani 1 1 d . . . . .
O12 O -0.5912(3) 0.0844(3) -0.17403(17) 0.0645(12) Uani 1 1 d . . . . .
N1 N -0.7564(3) 0.1060(2) 0.03500(16) 0.0385(8) Uani 1 1 d . . . . .
N2 N -0.8130(3) -0.1026(2) 0.04770(17) 0.0413(9) Uani 1 1 d . . . . .
N3 N -0.7295(2) -0.18056(19) -0.08882(17) 0.0348(7) Uani 1 1 d . . . . .
N4 N -0.6297(2) 0.0531(2) -0.13624(17) 0.0391(8) Uani 1 1 d . . . . .
N5 N -0.8418(3) 0.0195(2) -0.11033(19) 0.0433(9) Uani 1 1 d . . . . .
N6 N -0.5720(2) -0.0341(2) -0.01285(19) 0.0373(8) Uani 1 1 d . . . . .
C1 C -0.9002(3) 0.0329(2) -0.1358(2) 0.0401(10) Uani 1 1 d . . . . .
C2 C -0.5060(3) -0.0409(2) 0.0048(2) 0.0365(9) Uani 1 1 d . . . . .
N7 N -0.4815(2) -0.2762(2) -0.03712(17) 0.0328(7) Uani 1 1 d . . . . .
C3 C -0.5294(3) -0.2348(3) 0.0075(2) 0.0340(10) Uani 1 1 d . . . . .
H3A H -0.587161 -0.248984 0.004083 0.041 Uiso 1 1 calc R U . . .
H3B H -0.526078 -0.182162 -0.000480 0.041 Uiso 1 1 calc R U . . .
C4 C -0.5008(3) -0.2472(3) 0.0686(2) 0.0461(11) Uani 1 1 d . . . . .
H4A H -0.443564 -0.231779 0.073409 0.055 Uiso 1 1 calc R U . . .
H4B H -0.504268 -0.299504 0.077786 0.055 Uiso 1 1 calc R U . . .
C5 C -0.5556(4) -0.2026(3) 0.1080(2) 0.0527(12) Uani 1 1 d . . . . .
H5A H -0.554654 -0.150972 0.096656 0.063 Uiso 1 1 calc R U . . .
H5B H -0.612150 -0.220081 0.103999 0.063 Uiso 1 1 calc R U . . .
C6 C -0.5289(6) -0.2081(5) 0.1691(3) 0.086(2) Uani 1 1 d . . . . .
H6A H -0.474535 -0.187181 0.173940 0.130 Uiso 1 1 calc R U . . .
H6B H -0.527874 -0.259142 0.180342 0.130 Uiso 1 1 calc R U . . .
H6C H -0.567180 -0.181326 0.191888 0.130 Uiso 1 1 calc R U . . .
C7 C -0.4858(3) -0.3595(3) -0.0267(2) 0.0383(10) Uani 1 1 d . . . . .
H7A H -0.457619 -0.384448 -0.057091 0.046 Uiso 1 1 calc R U . . .
H7B H -0.455451 -0.370462 0.008010 0.046 Uiso 1 1 calc R U . . .
C8 C -0.5706(4) -0.3918(3) -0.0226(3) 0.0569(14) Uani 1 1 d . . . . .
H8A H -0.602603 -0.379668 -0.056401 0.068 Uiso 1 1 calc R U . . .
H8B H -0.598295 -0.370004 0.009390 0.068 Uiso 1 1 calc R U . . .
C9 C -0.5674(5) -0.4756(3) -0.0155(3) 0.0573(15) Uani 1 1 d . . . . .
H9A H -0.530830 -0.487633 0.016197 0.069 Uiso 1 1 calc R U . . .
H9B H -0.544248 -0.497483 -0.049052 0.069 Uiso 1 1 calc R U . . .
C10 C -0.6524(6) -0.5097(4) -0.0055(5) 0.087(3) Uani 1 1 d . . . . .
H10A H -0.691293 -0.491317 -0.033297 0.130 Uiso 1 1 calc R U . . .
H10B H -0.670544 -0.496459 0.031477 0.130 Uiso 1 1 calc R U . . .
H10C H -0.648818 -0.562616 -0.008441 0.130 Uiso 1 1 calc R U . . .
C11 C -0.3918(3) -0.2524(2) -0.03391(19) 0.0355(8) Uani 1 1 d . . . . .
H11A H -0.368321 -0.269168 0.001836 0.043 Uiso 1 1 calc R U . . .
H11B H -0.389984 -0.198668 -0.033818 0.043 Uiso 1 1 calc R U . . .
C12 C -0.3373(3) -0.2801(2) -0.0807(2) 0.0389(9) Uani 1 1 d . . . . .
H12A H -0.362039 -0.267085 -0.116980 0.047 Uiso 1 1 calc R U . . .
H12B H -0.333202 -0.333644 -0.078736 0.047 Uiso 1 1 calc R U . . .
C13 C -0.2509(3) -0.2464(3) -0.0757(2) 0.0474(11) Uani 1 1 d . . . . .
H13A H -0.229261 -0.254472 -0.037739 0.057 Uiso 1 1 calc R U . . .
H13B H -0.214757 -0.271740 -0.101570 0.057 Uiso 1 1 calc R U . . .
C14 C -0.2495(4) -0.1655(3) -0.0882(4) 0.0721(19) Uani 1 1 d . . . . .
H14A H -0.277604 -0.156321 -0.123543 0.108 Uiso 1 1 calc R U . . .
H14B H -0.193108 -0.149005 -0.090314 0.108 Uiso 1 1 calc R U . . .
H14C H -0.276704 -0.139067 -0.058716 0.108 Uiso 1 1 calc R U . . .
C15 C -0.5196(3) -0.2589(2) -0.09428(19) 0.0378(9) Uani 1 1 d . . . . .
H15A H -0.578421 -0.269279 -0.092993 0.045 Uiso 1 1 calc R U . . .
H15B H -0.496001 -0.292348 -0.121677 0.045 Uiso 1 1 calc R U . . .
C16 C -0.5084(3) -0.1803(3) -0.1151(2) 0.0430(10) Uani 1 1 d . . . . .
H16A H -0.449932 -0.168126 -0.115156 0.052 Uiso 1 1 calc R U . . .
H16B H -0.535585 -0.146199 -0.089796 0.052 Uiso 1 1 calc R U . . .
C17 C -0.5449(4) -0.1715(3) -0.1745(2) 0.0537(13) Uani 1 1 d . . . . .
H17A H -0.601498 -0.189591 -0.174917 0.064 Uiso 1 1 calc R U . . .
H17B H -0.546676 -0.119188 -0.183868 0.064 Uiso 1 1 calc R U . . .
C18 C -0.4980(6) -0.2115(5) -0.2191(3) 0.081(2) Uani 1 1 d . . . . .
H18A H -0.524760 -0.203749 -0.255186 0.121 Uiso 1 1 calc R U . . .
H18B H -0.496891 -0.263531 -0.210743 0.121 Uiso 1 1 calc R U . . .
H18C H -0.442433 -0.192846 -0.220018 0.121 Uiso 1 1 calc R U . . .
N8 N -0.9417(3) -0.3004(3) -0.0391(2) 0.0474(10) Uani 1 1 d . U . . .
C19 C -0.8641(3) -0.2907(3) -0.0014(3) 0.0492(12) Uani 1 1 d . . . . .
H19A H -0.815818 -0.294415 -0.024877 0.059 Uiso 1 1 calc R U . . .
H19B H -0.864726 -0.240995 0.014249 0.059 Uiso 1 1 calc R U . . .
C20 C -0.8540(4) -0.3446(3) 0.0465(3) 0.0629(15) Uani 1 1 d . . . . .
H20A H -0.854616 -0.394748 0.031857 0.075 Uiso 1 1 calc R U . . .
H20B H -0.899836 -0.339332 0.071978 0.075 Uiso 1 1 calc R U . . .
C21 C -0.7719(4) -0.3306(4) 0.0789(3) 0.0668(16) Uani 1 1 d . . . . .
H21A H -0.726466 -0.334948 0.052971 0.080 Uiso 1 1 calc R U . . .
H21B H -0.771831 -0.280387 0.093486 0.080 Uiso 1 1 calc R U . . .
C22 C -0.7586(7) -0.3820(5) 0.1254(4) 0.096(3) Uani 1 1 d . . . . .
H22A H -0.733765 -0.426568 0.111580 0.144 Uiso 1 1 calc R U . . .
H22B H -0.810772 -0.393589 0.141992 0.144 Uiso 1 1 calc R U . . .
H22C H -0.722625 -0.359706 0.153260 0.144 Uiso 1 1 calc R U . . .
C23 C -0.9430(4) -0.3755(3) -0.0673(3) 0.0524(15) Uani 1 1 d . . . . .
H23A H -0.946876 -0.413003 -0.038164 0.063 Uiso 1 1 calc R U . . .
H23B H -0.992908 -0.378818 -0.090633 0.063 Uiso 1 1 calc R U . . .
C24 C -0.8701(4) -0.3938(3) -0.1034(3) 0.0614(15) Uani 1 1 d . . . . .
H24A H -0.819900 -0.395028 -0.080209 0.074 Uiso 1 1 calc R U . . .
H24B H -0.863681 -0.355936 -0.131997 0.074 Uiso 1 1 calc R U . . .
C25 C -0.8837(7) -0.4692(4) -0.1316(4) 0.083(3) Uani 1 1 d . . . . .
H25A H -0.892246 -0.506399 -0.102704 0.100 Uiso 1 1 calc R U . . .
H25B H -0.933254 -0.467182 -0.155275 0.100 Uiso 1 1 calc R U . . .
C26 C -0.8104(9) -0.4922(6) -0.1674(4) 0.103(4) Uani 1 1 d . . . . .
H26A H -0.809470 -0.462378 -0.200925 0.155 Uiso 1 1 calc R U . . .
H26B H -0.815948 -0.543452 -0.177696 0.155 Uiso 1 1 calc R U . . .
H26C H -0.759806 -0.485252 -0.146154 0.155 Uiso 1 1 calc R U . . .
C27 C -0.9397(3) -0.2380(3) -0.0817(3) 0.0468(13) Uani 1 1 d . . . . .
H27A H -0.937626 -0.191432 -0.061263 0.056 Uiso 1 1 calc R U . . .
H27B H -0.888936 -0.242063 -0.102583 0.056 Uiso 1 1 calc R U . . .
C28 C -1.0111(4) -0.2349(3) -0.1233(3) 0.0560(13) Uani 1 1 d . . . . .
H28A H -1.062957 -0.237190 -0.103415 0.067 Uiso 1 1 calc R U . . .
H28B H -1.008716 -0.276877 -0.148695 0.067 Uiso 1 1 calc R U . . .
C29 C -1.0068(5) -0.1620(5) -0.1573(4) 0.077(2) Uani 1 1 d . . . . .
H29A H -1.010097 -0.120495 -0.131446 0.093 Uiso 1 1 calc R U . . .
H29B H -0.953752 -0.159396 -0.175602 0.093 Uiso 1 1 calc R U . . .
C30 C -1.0750(5) -0.1549(5) -0.2015(3) 0.0741(18) Uani 1 1 d . . . . .
H30A H -1.074116 -0.197217 -0.226012 0.111 Uiso 1 1 calc R U . . .
H30B H -1.066668 -0.110691 -0.223129 0.111 Uiso 1 1 calc R U . . .
H30C H -1.127551 -0.152341 -0.183377 0.111 Uiso 1 1 calc R U . . .
C31 C -1.0199(3) -0.2949(4) -0.0041(3) 0.0559(14) Uani 1 1 d . U . . .
H31A H -1.067244 -0.307396 -0.028017 0.067 Uiso 1 1 calc R U . . .
H31B H -1.016490 -0.331552 0.025818 0.067 Uiso 1 1 calc R U . . .
C32 C -1.0349(4) -0.2195(4) 0.0223(3) 0.0733(19) Uani 1 1 d . U . . .
H32A H -0.982885 -0.200829 0.037688 0.088 Uiso 1 1 calc R U . . .
H32B H -1.053397 -0.185495 -0.007086 0.088 Uiso 1 1 calc R U . . .
C33 C -1.0977(5) -0.2199(6) 0.0682(4) 0.085(2) Uani 1 1 d . U . . .
H33A H -1.150162 -0.230112 0.049182 0.102 Uiso 1 1 calc R U . A 2
H33B H -1.084905 -0.263636 0.090521 0.102 Uiso 1 1 calc R U . A 2
C34A C -1.0621(9) -0.2501(8) 0.1199(5) 0.086(4) Uani 0.65 1 d . U P B 1
H34A H -1.043777 -0.299938 0.113306 0.128 Uiso 0.65 1 calc R U P B 1
H34B H -1.103052 -0.250232 0.148692 0.128 Uiso 0.65 1 calc R U P B 1
H34C H -1.015817 -0.220296 0.131959 0.128 Uiso 0.65 1 calc R U P B 1
C34 C -1.113(2) -0.1714(18) 0.1030(14) 0.115(8) Uani 0.35 1 d . U P B 2
H34D H -1.159392 -0.186597 0.125093 0.172 Uiso 0.35 1 calc R U P B 2
H34E H -1.126698 -0.126107 0.083634 0.172 Uiso 0.35 1 calc R U P B 2
H34F H -1.065775 -0.163682 0.127276 0.172 Uiso 0.35 1 calc R U P B 2
N9 N -0.7715(3) -0.0380(3) -0.29433(19) 0.0524(10) Uani 1 1 d . U . . .
C35 C -0.7716(4) -0.1068(4) -0.2576(2) 0.0601(12) Uani 1 1 d . U . . .
H35A H -0.724702 -0.104207 -0.231480 0.072 Uiso 1 1 calc R U . . .
H35B H -0.821469 -0.106573 -0.235462 0.072 Uiso 1 1 calc R U . . .
C36 C -0.7675(5) -0.1792(4) -0.2893(3) 0.0692(15) Uani 1 1 d . U . . .
H36A H -0.807514 -0.178081 -0.320347 0.083 Uiso 1 1 calc R U . . .
H36B H -0.712929 -0.184342 -0.305111 0.083 Uiso 1 1 calc R U . . .
C37 C -0.7845(7) -0.2451(5) -0.2532(4) 0.0898(19) Uani 1 1 d . U . . .
H37A H -0.840500 -0.241316 -0.239382 0.108 Uiso 1 1 calc R U . . .
H37B H -0.747062 -0.244008 -0.220660 0.108 Uiso 1 1 calc R U . . .
C38 C -0.7751(9) -0.3201(6) -0.2832(5) 0.121(4) Uani 1 1 d . U . . .
H38A H -0.722374 -0.321934 -0.301166 0.181 Uiso 1 1 calc R U . . .
H38B H -0.818518 -0.325627 -0.311130 0.181 Uiso 1 1 calc R U . . .
H38C H -0.778446 -0.359426 -0.256117 0.181 Uiso 1 1 calc R U . . .
C39 C -0.6946(5) -0.0348(4) -0.3302(3) 0.0530(14) Uani 1 1 d . U . . .
H39A H -0.694193 -0.078094 -0.354465 0.064 Uiso 1 1 calc R U . . .
H39B H -0.698440 0.008492 -0.354325 0.064 Uiso 1 1 calc R U . . .
C40 C -0.6130(5) -0.0317(4) -0.2976(3) 0.0598(13) Uani 1 1 d . U . . .
H40A H -0.604605 -0.077619 -0.276911 0.072 Uiso 1 1 calc R U . . .
H40B H -0.614043 0.008628 -0.270584 0.072 Uiso 1 1 calc R U . . .
C41 C -0.5426(5) -0.0202(4) -0.3381(3) 0.0636(15) Uani 1 1 d . U . . .
H41A H -0.553321 0.024298 -0.359990 0.076 Uiso 1 1 calc R U . . .
H41B H -0.541227 -0.061649 -0.364141 0.076 Uiso 1 1 calc R U . . .
C42 C -0.4581(7) -0.0132(6) -0.3087(5) 0.096(3) Uani 1 1 d . U . . .
H42A H -0.457151 -0.042756 -0.275009 0.144 Uiso 1 1 calc R U . . .
H42B H -0.448211 0.037758 -0.298939 0.144 Uiso 1 1 calc R U . . .
H42C H -0.415873 -0.030010 -0.333508 0.144 Uiso 1 1 calc R U . . .
C43 C -0.7728(6) 0.0282(4) -0.2546(3) 0.0582(15) Uani 1 1 d . U . . .
H43A H -0.823157 0.025648 -0.233072 0.070 Uiso 1 1 calc R U . . .
H43B H -0.726607 0.023341 -0.228094 0.070 Uiso 1 1 calc R U . . .
C44 C -0.7684(4) 0.1044(4) -0.2813(2) 0.0614(13) Uani 1 1 d . U . . .
H44A H -0.716468 0.109239 -0.300860 0.074 Uiso 1 1 calc R U . . .
H44B H -0.813119 0.109695 -0.308902 0.074 Uiso 1 1 calc R U . . .
C45 C -0.7745(5) 0.1650(4) -0.2377(3) 0.0683(15) Uani 1 1 d . U . . .
H45A H -0.825751 0.159001 -0.217551 0.082 Uiso 1 1 calc R U . . .
H45B H -0.729080 0.159942 -0.210633 0.082 Uiso 1 1 calc R U . . .
C46 C -0.7724(5) 0.2414(5) -0.2627(4) 0.083(2) Uani 1 1 d . U . . .
H46A H -0.815081 0.245931 -0.291222 0.124 Uiso 1 1 calc R U . . .
H46B H -0.719390 0.249775 -0.279217 0.124 Uiso 1 1 calc R U . . .
H46C H -0.781184 0.277416 -0.233609 0.124 Uiso 1 1 calc R U . . .
C47 C -0.8438(4) -0.0372(4) -0.3351(2) 0.0587(12) Uani 1 1 d . U . . .
H47A H -0.833860 -0.072977 -0.364665 0.070 Uiso 1 1 calc R U . . .
H47B H -0.847301 0.011379 -0.352482 0.070 Uiso 1 1 calc R U . . .
C48 C -0.9280(5) -0.0550(6) -0.3081(3) 0.0825(16) Uani 1 1 d . U . . .
H48A H -0.934031 -0.026277 -0.273856 0.099 Uiso 1 1 calc R U . . .
H48B H -0.930199 -0.107138 -0.298249 0.099 Uiso 1 1 calc R U . . .
C49 C -1.0001(6) -0.0361(6) -0.3506(4) 0.091(2) Uani 1 1 d . U . . .
H49 H -1.023597 -0.072487 -0.373670 0.109 Uiso 0.6 1 calc R U P C 1
H49A H -0.988033 -0.038307 -0.388783 0.109 Uiso 0.4 1 calc R U P D 2
C50A C -1.0254(12) 0.0294(10) -0.3528(7) 0.093(4) Uani 0.6 1 d . U P E 1
H50A H -1.064635 0.037492 -0.323536 0.139 Uiso 0.6 1 calc R U P E 1
H50B H -1.051520 0.038406 -0.388882 0.139 Uiso 0.6 1 calc R U P E 1
H50C H -0.979427 0.062600 -0.347621 0.139 Uiso 0.6 1 calc R U P E 1
C50 C -1.0777(17) -0.0170(15) -0.3377(12) 0.098(5) Uani 0.4 1 d . U P E 2
H50D H -1.103024 -0.056705 -0.317311 0.146 Uiso 0.4 1 calc R U P E 2
H50E H -1.109050 -0.007450 -0.371712 0.146 Uiso 0.4 1 calc R U P E 2
H50F H -1.076472 0.026787 -0.314681 0.146 Uiso 0.4 1 calc R U P E 2

loop_
_atom_site_aniso_label
_atom_site_aniso_U_11
_atom_site_aniso_U_22
_atom_site_aniso_U_33
_atom_site_aniso_U_23
_atom_site_aniso_U_13
_atom_site_aniso_U_12
Ce1 0.02843(9) 0.02332(8) 0.02597(9) -0.00130(10) -0.00091(6) 0.00128(10)
S1 0.0540(7) 0.0661(9) 0.0468(7) -0.0109(6) -0.0129(6) 0.0199(6)
S2 0.0381(6) 0.0408(6) 0.0717(9) -0.0019(6) -0.0153(5) 0.0018(5)
O1 0.045(2) 0.056(2) 0.056(3) -0.0155(19) -0.0106(17) 0.0169(17)
O2 0.0474(19) 0.0429(18) 0.049(2) -0.0126(14) 0.0065(14) -0.0072(14)
O3 0.091(3) 0.0351(17) 0.0322(17) -0.0064(13) 0.0033(16) 0.0164(17)
O4 0.0489(18) 0.0424(17) 0.0311(16) -0.0018(12) -0.0058(13) -0.0096(13)
O5 0.0428(17) 0.0488(18) 0.0337(16) -0.0046(13) 0.0012(13) -0.0130(14)
O6 0.092(3) 0.073(3) 0.0339(19) 0.0001(17) 0.0156(19) -0.037(2)
O7 0.0531(19) 0.0335(15) 0.0340(16) -0.0022(12) -0.0001(13) -0.0022(13)
O8 0.0446(17) 0.0322(16) 0.061(2) -0.0090(14) -0.0172(16) 0.0093(12)
O9 0.0428(18) 0.0299(16) 0.069(2) -0.0156(15) 0.0086(16) -0.0017(12)
O10 0.0434(19) 0.0371(17) 0.0413(19) -0.0010(14) 0.0013(14) -0.0086(14)
O11 0.0421(18) 0.0405(18) 0.0374(18) -0.0059(12) 0.0060(14) -0.0052(12)
O12 0.079(3) 0.074(3) 0.041(2) 0.0043(18) 0.0123(18) -0.039(2)
N1 0.059(2) 0.0280(17) 0.0279(18) 0.0034(13) 0.0011(16) 0.0073(15)
N2 0.051(2) 0.040(2) 0.0329(19) -0.0013(15) 0.0057(16) -0.0151(17)
N3 0.0291(16) 0.0274(16) 0.048(2) -0.0055(14) 0.0107(14) -0.0036(12)
N4 0.0377(19) 0.047(2) 0.033(2) -0.0025(16) 0.0004(15) -0.0139(16)
N5 0.051(2) 0.043(2) 0.035(2) -0.0018(14) -0.0068(18) 0.0124(16)
N6 0.0327(19) 0.0349(18) 0.044(2) 0.0008(14) -0.0018(15) 0.0007(13)
C1 0.049(3) 0.036(2) 0.036(2) -0.0080(17) 0.007(2) 0.0032(17)
C2 0.043(2) 0.0251(17) 0.041(2) -0.0016(16) 0.0018(18) -0.0005(16)
N7 0.0329(18) 0.0249(16) 0.041(2) 0.0029(13) 0.0043(14) 0.0087(13)
C3 0.032(2) 0.028(2) 0.042(2) -0.0012(17) 0.0049(18) 0.0068(16)
C4 0.052(3) 0.042(2) 0.045(3) 0.0064(19) 0.007(2) 0.0121(19)
C5 0.064(3) 0.050(3) 0.045(3) -0.005(2) 0.012(2) 0.006(2)
C6 0.114(6) 0.099(6) 0.047(4) 0.002(4) 0.020(4) 0.031(5)
C7 0.035(2) 0.030(2) 0.050(3) 0.0011(18) 0.0037(18) 0.0091(17)
C8 0.053(3) 0.036(3) 0.083(4) -0.006(3) 0.011(3) -0.003(2)
C9 0.078(4) 0.038(3) 0.055(4) 0.000(2) -0.001(3) -0.002(2)
C10 0.100(6) 0.049(4) 0.112(7) -0.002(4) 0.000(5) -0.019(4)
C11 0.036(2) 0.0313(19) 0.039(2) 0.0014(16) -0.0013(17) 0.0061(15)
C12 0.039(2) 0.032(2) 0.046(2) -0.0025(17) 0.0049(18) 0.0070(16)
C13 0.040(2) 0.044(3) 0.059(3) -0.002(2) 0.007(2) 0.0059(19)
C14 0.061(4) 0.045(3) 0.111(6) -0.014(3) 0.024(4) -0.006(3)
C15 0.038(2) 0.037(2) 0.038(2) -0.0030(17) -0.0027(17) 0.0086(16)
C16 0.055(3) 0.037(2) 0.038(2) 0.0047(17) 0.0062(19) 0.0149(19)
C17 0.065(3) 0.053(3) 0.043(3) 0.004(2) 0.000(2) 0.025(3)
C18 0.111(6) 0.091(5) 0.040(3) 0.003(3) 0.009(3) 0.046(4)
N8 0.042(2) 0.040(2) 0.061(3) -0.0065(19) 0.0111(19) -0.0159(17)
C19 0.041(2) 0.042(3) 0.065(3) -0.007(2) 0.000(2) -0.0126(19)
C20 0.070(4) 0.052(3) 0.066(4) -0.001(3) -0.002(3) -0.019(3)
C21 0.055(3) 0.062(4) 0.083(5) 0.002(3) -0.003(3) 0.000(3)
C22 0.108(7) 0.071(5) 0.108(7) -0.001(5) -0.023(5) 0.001(4)
C23 0.063(4) 0.036(3) 0.059(3) -0.004(2) 0.008(3) -0.020(2)
C24 0.073(4) 0.036(3) 0.075(4) 0.001(3) 0.011(3) -0.002(2)
C25 0.131(8) 0.051(4) 0.069(5) -0.014(3) 0.019(5) 0.000(4)
C26 0.162(11) 0.073(5) 0.076(6) 0.003(4) 0.028(6) 0.039(6)
C27 0.035(3) 0.039(2) 0.067(4) -0.005(2) 0.005(2) -0.0101(19)
C28 0.051(3) 0.051(3) 0.066(4) -0.007(3) 0.007(2) -0.015(2)
C29 0.057(4) 0.083(5) 0.091(5) 0.022(4) 0.000(3) -0.015(3)
C30 0.074(4) 0.096(5) 0.053(4) -0.001(3) 0.007(3) -0.004(4)
C31 0.042(3) 0.070(4) 0.056(3) -0.003(3) 0.011(2) -0.027(2)
C32 0.061(4) 0.077(4) 0.082(5) -0.029(4) 0.019(3) -0.020(3)
C33 0.065(4) 0.119(6) 0.072(5) -0.007(4) 0.012(3) -0.013(4)
C34A 0.101(9) 0.099(9) 0.056(6) 0.024(6) 0.005(6) 0.027(7)
C34 0.129(16) 0.100(14) 0.117(15) -0.029(13) 0.053(13) -0.013(13)
N9 0.063(2) 0.068(2) 0.0263(18) 0.0044(17) -0.0011(17) 0.0082(19)
C35 0.068(3) 0.079(3) 0.033(2) 0.016(2) 0.001(2) 0.000(2)
C36 0.082(3) 0.075(3) 0.051(3) 0.020(3) 0.005(3) 0.002(3)
C37 0.115(4) 0.089(4) 0.065(4) 0.025(3) -0.007(3) -0.012(4)
C38 0.154(9) 0.086(6) 0.122(8) 0.038(6) -0.004(7) -0.017(6)
C39 0.072(3) 0.058(2) 0.029(2) 0.007(2) 0.003(2) 0.011(2)
C40 0.070(3) 0.073(3) 0.036(2) 0.009(2) 0.004(2) 0.008(2)
C41 0.070(3) 0.070(3) 0.052(3) 0.005(2) 0.011(3) 0.003(2)
C42 0.080(6) 0.113(7) 0.095(7) 0.019(5) 0.013(5) 0.001(4)
C43 0.071(3) 0.078(3) 0.026(2) -0.005(2) -0.001(2) 0.011(2)
C44 0.074(3) 0.075(3) 0.035(2) -0.010(2) -0.002(2) 0.004(3)
C45 0.082(3) 0.077(3) 0.045(3) -0.017(3) -0.006(3) 0.010(3)
C46 0.079(5) 0.081(5) 0.088(5) -0.030(4) 0.008(4) 0.009(4)
C47 0.072(3) 0.074(3) 0.029(2) -0.003(2) -0.008(2) 0.007(2)
C48 0.087(3) 0.112(4) 0.049(3) -0.006(3) -0.007(3) 0.011(3)
C49 0.087(4) 0.117(5) 0.067(4) -0.015(4) -0.022(3) 0.016(4)
C50A 0.091(7) 0.116(8) 0.070(7) 0.001(6) -0.018(6) -0.006(7)
C50 0.079(10) 0.131(12) 0.081(10) 0.017(9) -0.015(9) -0.021(9)

loop_
_atom_type_symbol
_atom_type_description
_atom_type_scat_dispersion_real
_atom_type_scat_dispersion_imag
_atom_type_scat_source
C C 0.0033 0.0016 'International Tables Vol C Tables 4.2.6.8 and 6.1.1.4'
H H 0.0000 0.0000 'International Tables Vol C Tables 4.2.6.8 and 6.1.1.4'
Ce Ce -0.2486 2.6331 'International Tables Vol C Tables 4.2.6.8 and 6.1.1.4'
N N 0.0061 0.0033 'International Tables Vol C Tables 4.2.6.8 and 6.1.1.4'
O O 0.0106 0.0060 'International Tables Vol C Tables 4.2.6.8 and 6.1.1.4'
S S 0.1246 0.1234 'International Tables Vol C Tables 4.2.6.8 and 6.1.1.4'

loop_
_geom_angle_atom_site_label_1
_geom_angle_atom_site_label_2
_geom_angle_atom_site_label_3
_geom_angle
_geom_angle_site_symmetry_1
_geom_angle_site_symmetry_3
_geom_angle_publ_flag
O1 Ce1 O2 48.69(12) . . ?
O1 Ce1 O7 130.58(12) . . ?
O1 Ce1 O10 89.18(14) . . ?
O1 Ce1 O11 133.34(13) . . ?
O1 Ce1 N2 70.24(14) . . ?
O1 Ce1 N4 111.76(14) . . ?
O2 Ce1 O7 179.26(11) . . ?
O2 Ce1 N2 90.70(11) . . ?
O2 Ce1 N4 90.13(11) . . ?
O4 Ce1 O1 71.41(13) . . ?
O4 Ce1 O2 72.87(11) . . ?
O4 Ce1 O5 49.59(10) . . ?
O4 Ce1 O7 107.08(10) . . ?
O4 Ce1 O10 138.70(11) . . ?
O4 Ce1 O11 152.84(11) . . ?
O4 Ce1 N2 24.77(11) . . ?
O4 Ce1 N4 154.38(10) . . ?
O5 Ce1 O1 72.45(13) . . ?
O5 Ce1 O2 108.20(10) . . ?
O5 Ce1 O7 71.34(10) . . ?
O5 Ce1 O10 156.28(11) . . ?
O5 Ce1 O11 138.19(10) . . ?
O5 Ce1 N2 24.82(11) . . ?
O5 Ce1 N4 155.91(10) . . ?
O7 Ce1 N2 89.04(10) . . ?
O7 Ce1 N4 90.16(10) . . ?
O8 Ce1 O1 139.13(14) . . ?
O8 Ce1 O2 132.21(11) . . ?
O8 Ce1 O4 71.95(12) . . ?
O8 Ce1 O5 70.27(12) . . ?
O8 Ce1 O7 48.27(10) . . ?
O8 Ce1 O10 130.97(12) . . ?
O8 Ce1 O11 86.71(12) . . ?
O8 Ce1 N2 68.89(12) . . ?
O8 Ce1 N4 109.11(12) . . ?
O10 Ce1 O2 67.13(11) . . ?
O10 Ce1 O7 113.04(11) . . ?
O10 Ce1 N2 156.82(11) . . ?
O10 Ce1 N4 24.59(11) . . ?
O11 Ce1 O2 113.04(10) . . ?
O11 Ce1 O7 67.35(10) . . ?
O11 Ce1 O10 49.05(11) . . ?
O11 Ce1 N2 154.03(11) . . ?
O11 Ce1 N4 24.46(12) . . ?
N2 Ce1 N4 177.83(13) . . ?
N5 Ce1 O1 72.57(13) . . ?
N5 Ce1 O2 110.18(12) . . ?
N5 Ce1 O4 124.88(14) . . ?
N5 Ce1 O5 80.43(14) . . ?
N5 Ce1 O7 69.21(11) . . ?
N5 Ce1 O8 116.24(11) . . ?
N5 Ce1 O10 79.78(13) . . ?
N5 Ce1 O11 79.32(14) . . ?
N5 Ce1 N2 103.02(14) . . ?
N5 Ce1 N4 78.56(14) . . ?
N6 Ce1 O1 116.78(13) . . ?
N6 Ce1 O2 69.45(12) . . ?
N6 Ce1 O4 80.43(12) . . ?
N6 Ce1 O5 124.92(12) . . ?
N6 Ce1 O7 111.29(12) . . ?
N6 Ce1 O8 73.67(11) . . ?
N6 Ce1 O10 76.48(12) . . ?
N6 Ce1 O11 77.50(13) . . ?
N6 Ce1 N2 102.81(13) . . ?
N6 Ce1 N4 75.62(12) . . ?
N6 Ce1 N5 154.17(14) . . ?
N1 O1 Ce1 98.1(3) . . ?
N1 O2 Ce1 95.4(3) . . ?
N2 O4 Ce1 96.4(2) . . ?
N2 O5 Ce1 96.3(2) . . ?
N3 O7 Ce1 95.7(2) . . ?
N3 O8 Ce1 99.0(2) . . ?
N4 O10 Ce1 96.6(3) . . ?
N4 O11 Ce1 96.8(2) . . ?
O1 N1 O2 117.8(4) . . ?
O3 N1 O1 119.7(4) . . ?
O3 N1 O2 122.4(4) . . ?
O4 N2 Ce1 58.8(2) . . ?
O4 N2 O5 117.7(4) . . ?
O5 N2 Ce1 58.9(2) . . ?
O6 N2 Ce1 178.8(4) . . ?
O6 N2 O4 122.0(4) . . ?
O6 N2 O5 120.2(4) . . ?
O7 N3 O8 117.1(3) . . ?
O9 N3 O7 122.5(4) . . ?
O9 N3 O8 120.5(4) . . ?
O10 N4 Ce1 58.8(2) . . ?
O11 N4 Ce1 58.8(2) . . ?
O11 N4 O10 117.6(4) . . ?
O12 N4 Ce1 179.8(4) . . ?
O12 N4 O10 121.0(4) . . ?
O12 N4 O11 121.4(4) . . ?
C1 N5 Ce1 171.7(4) . . ?
C2 N6 Ce1 175.1(4) . . ?
N5 C1 S1 178.8(5) . . ?
N6 C2 S2 178.4(5) . . ?
C3 N7 C7 110.3(4) . . ?
C11 N7 C3 109.0(4) . . ?
C11 N7 C7 108.6(3) . . ?
C15 N7 C3 108.7(3) . . ?
C15 N7 C7 109.2(4) . . ?
C15 N7 C11 111.1(3) . . ?
N7 C3 H3A 108.3 . . ?
N7 C3 H3B 108.3 . . ?
N7 C3 C4 116.0(4) . . ?
H3A C3 H3B 107.4 . . ?
C4 C3 H3A 108.3 . . ?
C4 C3 H3B 108.3 . . ?
C3 C4 H4A 109.8 . . ?
C3 C4 H4B 109.8 . . ?
C3 C4 C5 109.5(4) . . ?
H4A C4 H4B 108.2 . . ?
C5 C4 H4A 109.8 . . ?
C5 C4 H4B 109.8 . . ?
C4 C5 H5A 108.9 . . ?
C4 C5 H5B 108.9 . . ?
H5A C5 H5B 107.7 . . ?
C6 C5 C4 113.3(5) . . ?
C6 C5 H5A 108.9 . . ?
C6 C5 H5B 108.9 . . ?
C5 C6 H6A 109.5 . . ?
C5 C6 H6B 109.5 . . ?
C5 C6 H6C 109.5 . . ?
H6A C6 H6B 109.5 . . ?
H6A C6 H6C 109.5 . . ?
H6B C6 H6C 109.5 . . ?
N7 C7 H7A 108.3 . . ?
N7 C7 H7B 108.3 . . ?
H7A C7 H7B 107.4 . . ?
C8 C7 N7 116.1(4) . . ?
C8 C7 H7A 108.3 . . ?
C8 C7 H7B 108.3 . . ?
C7 C8 H8A 109.4 . . ?
C7 C8 H8B 109.4 . . ?
C7 C8 C9 111.4(5) . . ?
H8A C8 H8B 108.0 . . ?
C9 C8 H8A 109.4 . . ?
C9 C8 H8B 109.4 . . ?
C8 C9 H9A 109.0 . . ?
C8 C9 H9B 109.0 . . ?
C8 C9 C10 112.8(6) . . ?
H9A C9 H9B 107.8 . . ?
C10 C9 H9A 109.0 . . ?
C10 C9 H9B 109.0 . . ?
C9 C10 H10A 109.5 . . ?
C9 C10 H10B 109.5 . . ?
C9 C10 H10C 109.5 . . ?
H10A C10 H10B 109.5 . . ?
H10A C10 H10C 109.5 . . ?
H10B C10 H10C 109.5 . . ?
N7 C11 H11A 108.3 . . ?
N7 C11 H11B 108.3 . . ?
N7 C11 C12 116.1(4) . . ?
H11A C11 H11B 107.4 . . ?
C12 C11 H11A 108.3 . . ?
C12 C11 H11B 108.3 . . ?
C11 C12 H12A 109.5 . . ?
C11 C12 H12B 109.5 . . ?
C11 C12 C13 110.9(4) . . ?
H12A C12 H12B 108.1 . . ?
C13 C12 H12A 109.5 . . ?
C13 C12 H12B 109.5 . . ?
C12 C13 H13A 108.9 . . ?
C12 C13 H13B 108.9 . . ?
H13A C13 H13B 107.8 . . ?
C14 C13 C12 113.2(5) . . ?
C14 C13 H13A 108.9 . . ?
C14 C13 H13B 108.9 . . ?
C13 C14 H14A 109.5 . . ?
C13 C14 H14B 109.5 . . ?
C13 C14 H14C 109.5 . . ?
H14A C14 H14B 109.5 . . ?
H14A C14 H14C 109.5 . . ?
H14B C14 H14C 109.5 . . ?
N7 C15 H15A 108.3 . . ?
N7 C15 H15B 108.3 . . ?
N7 C15 C16 115.9(4) . . ?
H15A C15 H15B 107.4 . . ?
C16 C15 H15A 108.3 . . ?
C16 C15 H15B 108.3 . . ?
C15 C16 H16A 109.5 . . ?
C15 C16 H16B 109.5 . . ?
C15 C16 C17 110.6(4) . . ?
H16A C16 H16B 108.1 . . ?
C17 C16 H16A 109.5 . . ?
C17 C16 H16B 109.5 . . ?
C16 C17 H17A 108.7 . . ?
C16 C17 H17B 108.7 . . ?
H17A C17 H17B 107.6 . . ?
C18 C17 C16 114.2(5) . . ?
C18 C17 H17A 108.7 . . ?
C18 C17 H17B 108.7 . . ?
C17 C18 H18A 109.5 . . ?
C17 C18 H18B 109.5 . . ?
C17 C18 H18C 109.5 . . ?
H18A C18 H18B 109.5 . . ?
H18A C18 H18C 109.5 . . ?
H18B C18 H18C 109.5 . . ?
C23 N8 C19 111.4(5) . . ?
C23 N8 C27 111.9(4) . . ?
C23 N8 C31 107.0(4) . . ?
C27 N8 C19 106.0(4) . . ?
C27 N8 C31 110.0(5) . . ?
C31 N8 C19 110.5(4) . . ?
N8 C19 H19A 108.2 . . ?
N8 C19 H19B 108.2 . . ?
H19A C19 H19B 107.4 . . ?
C20 C19 N8 116.2(4) . . ?
C20 C19 H19A 108.2 . . ?
C20 C19 H19B 108.2 . . ?
C19 C20 H20A 109.5 . . ?
C19 C20 H20B 109.5 . . ?
C19 C20 C21 110.5(5) . . ?
H20A C20 H20B 108.1 . . ?
C21 C20 H20A 109.5 . . ?
C21 C20 H20B 109.5 . . ?
C20 C21 H21A 109.0 . . ?
C20 C21 H21B 109.0 . . ?
H21A C21 H21B 107.8 . . ?
C22 C21 C20 112.7(6) . . ?
C22 C21 H21A 109.0 . . ?
C22 C21 H21B 109.0 . . ?
C21 C22 H22A 109.5 . . ?
C21 C22 H22B 109.5 . . ?
C21 C22 H22C 109.5 . . ?
H22A C22 H22B 109.5 . . ?
H22A C22 H22C 109.5 . . ?
H22B C22 H22C 109.5 . . ?
N8 C23 H23A 108.2 . . ?
N8 C23 H23B 108.2 . . ?
H23A C23 H23B 107.4 . . ?
C24 C23 N8 116.3(5) . . ?
C24 C23 H23A 108.2 . . ?
C24 C23 H23B 108.2 . . ?
C23 C24 H24A 109.7 . . ?
C23 C24 H24B 109.7 . . ?
C23 C24 C25 109.6(6) . . ?
H24A C24 H24B 108.2 . . ?
C25 C24 H24A 109.7 . . ?
C25 C24 H24B 109.7 . . ?
C24 C25 H25A 109.2 . . ?
C24 C25 H25B 109.2 . . ?
H25A C25 H25B 107.9 . . ?
C26 C25 C24 112.2(9) . . ?
C26 C25 H25A 109.2 . . ?
C26 C25 H25B 109.2 . . ?
C25 C26 H26A 109.5 . . ?
C25 C26 H26B 109.5 . . ?
C25 C26 H26C 109.5 . . ?
H26A C26 H26B 109.5 . . ?
H26A C26 H26C 109.5 . . ?
H26B C26 H26C 109.5 . . ?
N8 C27 H27A 108.3 . . ?
N8 C27 H27B 108.3 . . ?
H27A C27 H27B 107.4 . . ?
C28 C27 N8 116.1(4) . . ?
C28 C27 H27A 108.3 . . ?
C28 C27 H27B 108.3 . . ?
C27 C28 H28A 109.8 . . ?
C27 C28 H28B 109.8 . . ?
C27 C28 C29 109.4(5) . . ?
H28A C28 H28B 108.2 . . ?
C29 C28 H28A 109.8 . . ?
C29 C28 H28B 109.8 . . ?
C28 C29 H29A 108.9 . . ?
C28 C29 H29B 108.9 . . ?
H29A C29 H29B 107.7 . . ?
C30 C29 C28 113.2(6) . . ?
C30 C29 H29A 108.9 . . ?
C30 C29 H29B 108.9 . . ?
C29 C30 H30A 109.5 . . ?
C29 C30 H30B 109.5 . . ?
C29 C30 H30C 109.5 . . ?
H30A C30 H30B 109.5 . . ?
H30A C30 H30C 109.5 . . ?
H30B C30 H30C 109.5 . . ?
N8 C31 H31A 108.5 . . ?
N8 C31 H31B 108.5 . . ?
H31A C31 H31B 107.5 . . ?
C32 C31 N8 115.0(4) . . ?
C32 C31 H31A 108.5 . . ?
C32 C31 H31B 108.5 . . ?
C31 C32 H32A 108.7 . . ?
C31 C32 H32B 108.7 . . ?
H32A C32 H32B 107.6 . . ?
C33 C32 C31 114.2(6) . . ?
C33 C32 H32A 108.7 . . ?
C33 C32 H32B 108.7 . . ?
C32 C33 H33A 105.0 . . ?
C32 C33 H33B 105.0 . . ?
H33A C33 H33B 105.9 . . ?
C34A C33 C32 110.6(9) . . ?
C34 C33 C32 129.1(16) . . ?
C34 C33 H33A 105.0 . . ?
C34 C33 H33B 105.0 . . ?
C33 C34A H34A 109.5 . . ?
C33 C34A H34B 109.5 . . ?
C33 C34A H34C 109.5 . . ?
H34A C34A H34B 109.5 . . ?
H34A C34A H34C 109.5 . . ?
H34B C34A H34C 109.5 . . ?
C33 C34 H34D 109.5 . . ?
C33 C34 H34E 109.5 . . ?
C33 C34 H34F 109.5 . . ?
H34D C34 H34E 109.5 . . ?
H34D C34 H34F 109.5 . . ?
H34E C34 H34F 109.5 . . ?
C35 N9 C39 111.2(5) . . ?
C35 N9 C43 106.7(5) . . ?
C39 N9 C43 109.7(6) . . ?
C47 N9 C35 111.6(5) . . ?
C47 N9 C39 105.9(5) . . ?
C47 N9 C43 111.7(5) . . ?
N9 C35 H35A 108.5 . . ?
N9 C35 H35B 108.5 . . ?
H35A C35 H35B 107.5 . . ?
C36 C35 N9 115.0(5) . . ?
C36 C35 H35A 108.5 . . ?
C36 C35 H35B 108.5 . . ?
C35 C36 H36A 108.9 . . ?
C35 C36 H36B 108.9 . . ?
H36A C36 H36B 107.8 . . ?
C37 C36 C35 113.2(6) . . ?
C37 C36 H36A 108.9 . . ?
C37 C36 H36B 108.9 . . ?
C36 C37 H37A 108.7 . . ?
C36 C37 H37B 108.7 . . ?
C36 C37 C38 114.4(8) . . ?
H37A C37 H37B 107.6 . . ?
C38 C37 H37A 108.7 . . ?
C38 C37 H37B 108.7 . . ?
C37 C38 H38A 109.5 . . ?
C37 C38 H38B 109.5 . . ?
C37 C38 H38C 109.5 . . ?
H38A C38 H38B 109.5 . . ?
H38A C38 H38C 109.5 . . ?
H38B C38 H38C 109.5 . . ?
N9 C39 H39A 108.4 . . ?
N9 C39 H39B 108.4 . . ?
H39A C39 H39B 107.5 . . ?
C40 C39 N9 115.4(6) . . ?
C40 C39 H39A 108.4 . . ?
C40 C39 H39B 108.4 . . ?
C39 C40 H40A 109.7 . . ?
C39 C40 H40B 109.7 . . ?
C39 C40 C41 109.7(6) . . ?
H40A C40 H40B 108.2 . . ?
C41 C40 H40A 109.7 . . ?
C41 C40 H40B 109.7 . . ?
C40 C41 H41A 108.9 . . ?
C40 C41 H41B 108.9 . . ?
C40 C41 C42 113.4(7) . . ?
H41A C41 H41B 107.7 . . ?
C42 C41 H41A 108.9 . . ?
C42 C41 H41B 108.9 . . ?
C41 C42 H42A 109.5 . . ?
C41 C42 H42B 109.5 . . ?
C41 C42 H42C 109.5 . . ?
H42A C42 H42B 109.5 . . ?
H42A C42 H42C 109.5 . . ?
H42B C42 H42C 109.5 . . ?
N9 C43 H43A 108.1 . . ?
N9 C43 H43B 108.1 . . ?
H43A C43 H43B 107.3 . . ?
C44 C43 N9 116.9(6) . . ?
C44 C43 H43A 108.1 . . ?
C44 C43 H43B 108.1 . . ?
C43 C44 H44A 109.3 . . ?
C43 C44 H44B 109.3 . . ?
H44A C44 H44B 108.0 . . ?
C45 C44 C43 111.6(5) . . ?
C45 C44 H44A 109.3 . . ?
C45 C44 H44B 109.3 . . ?
C44 C45 H45A 108.9 . . ?
C44 C45 H45B 108.9 . . ?
H45A C45 H45B 107.8 . . ?
C46 C45 C44 113.2(6) . . ?
C46 C45 H45A 108.9 . . ?
C46 C45 H45B 108.9 . . ?
C45 C46 H46A 109.5 . . ?
C45 C46 H46B 109.5 . . ?
C45 C46 H46C 109.5 . . ?
H46A C46 H46B 109.5 . . ?
H46A C46 H46C 109.5 . . ?
H46B C46 H46C 109.5 . . ?
N9 C47 H47A 108.7 . . ?
N9 C47 H47B 108.7 . . ?
N9 C47 C48 114.3(5) . . ?
H47A C47 H47B 107.6 . . ?
C48 C47 H47A 108.7 . . ?
C48 C47 H47B 108.7 . . ?
C47 C48 H48A 109.7 . . ?
C47 C48 H48B 109.7 . . ?
C47 C48 C49 109.8(7) . . ?
H48A C48 H48B 108.2 . . ?
C49 C48 H48A 109.7 . . ?
C49 C48 H48B 109.7 . . ?
C48 C49 H49 120.9 . . ?
C48 C49 H49A 116.7 . . ?
C50A C49 C48 118.1(11) . . ?
C50A C49 H49 120.9 . . ?
C50 C49 C48 126.6(14) . . ?
C50 C49 H49A 116.7 . . ?
C49 C50A H50A 109.5 . . ?
C49 C50A H50B 109.5 . . ?
C49 C50A H50C 109.5 . . ?
H50A C50A H50B 109.5 . . ?
H50A C50A H50C 109.5 . . ?
H50B C50A H50C 109.5 . . ?
C49 C50 H50D 109.5 . . ?
C49 C50 H50E 109.5 . . ?
C49 C50 H50F 109.5 . . ?
H50D C50 H50E 109.5 . . ?
H50D C50 H50F 109.5 . . ?
H50E C50 H50F 109.5 . . ?

loop_
_geom_bond_atom_site_label_1
_geom_bond_atom_site_label_2
_geom_bond_distance
_geom_bond_site_symmetry_2
_geom_bond_publ_flag
Ce1 O1 2.593(4) . ?
Ce1 O2 2.644(3) . ?
Ce1 O4 2.587(3) . ?
Ce1 O5 2.587(3) . ?
Ce1 O7 2.652(3) . ?
Ce1 O8 2.582(3) . ?
Ce1 O10 2.595(4) . ?
Ce1 O11 2.595(4) . ?
Ce1 N2 3.004(4) . ?
Ce1 N4 3.013(4) . ?
Ce1 N5 2.559(4) . ?
Ce1 N6 2.557(4) . ?
S1 C1 1.639(6) . ?
S2 C2 1.640(5) . ?
O1 N1 1.256(6) . ?
O2 N1 1.265(5) . ?
O3 N1 1.234(5) . ?
O4 N2 1.267(5) . ?
O5 N2 1.269(5) . ?
O6 N2 1.230(5) . ?
O7 N3 1.252(5) . ?
O8 N3 1.258(5) . ?
O9 N3 1.236(5) . ?
O10 N4 1.262(5) . ?
O11 N4 1.256(6) . ?
O12 N4 1.238(5) . ?
N5 C1 1.136(7) . ?
N6 C2 1.144(6) . ?
N7 C3 1.520(6) . ?
N7 C7 1.527(6) . ?
N7 C11 1.511(6) . ?
N7 C15 1.509(6) . ?
C3 H3A 0.9700 . ?
C3 H3B 0.9700 . ?
C3 C4 1.527(7) . ?
C4 H4A 0.9700 . ?
C4 H4B 0.9700 . ?
C4 C5 1.529(7) . ?
C5 H5A 0.9700 . ?
C5 H5B 0.9700 . ?
C5 C6 1.505(10) . ?
C6 H6A 0.9600 . ?
C6 H6B 0.9600 . ?
C6 H6C 0.9600 . ?
C7 H7A 0.9700 . ?
C7 H7B 0.9700 . ?
C7 C8 1.494(7) . ?
C8 H8A 0.9700 . ?
C8 H8B 0.9700 . ?
C8 C9 1.524(7) . ?
C9 H9A 0.9700 . ?
C9 H9B 0.9700 . ?
C9 C10 1.527(12) . ?
C10 H10A 0.9600 . ?
C10 H10B 0.9600 . ?
C10 H10C 0.9600 . ?
C11 H11A 0.9700 . ?
C11 H11B 0.9700 . ?
C11 C12 1.515(6) . ?
C12 H12A 0.9700 . ?
C12 H12B 0.9700 . ?
C12 C13 1.524(7) . ?
C13 H13A 0.9700 . ?
C13 H13B 0.9700 . ?
C13 C14 1.490(8) . ?
C14 H14A 0.9600 . ?
C14 H14B 0.9600 . ?
C14 H14C 0.9600 . ?
C15 H15A 0.9700 . ?
C15 H15B 0.9700 . ?
C15 C16 1.515(7) . ?
C16 H16A 0.9700 . ?
C16 H16B 0.9700 . ?
C16 C17 1.524(7) . ?
C17 H17A 0.9700 . ?
C17 H17B 0.9700 . ?
C17 C18 1.498(8) . ?
C18 H18A 0.9600 . ?
C18 H18B 0.9600 . ?
C18 H18C 0.9600 . ?
N8 C19 1.536(7) . ?
N8 C23 1.511(7) . ?
N8 C27 1.512(8) . ?
N8 C31 1.529(7) . ?
C19 H19A 0.9700 . ?
C19 H19B 0.9700 . ?
C19 C20 1.501(9) . ?
C20 H20A 0.9700 . ?
C20 H20B 0.9700 . ?
C20 C21 1.539(9) . ?
C21 H21A 0.9700 . ?
C21 H21B 0.9700 . ?
C21 C22 1.453(11) . ?
C22 H22A 0.9600 . ?
C22 H22B 0.9600 . ?
C22 H22C 0.9600 . ?
C23 H23A 0.9700 . ?
C23 H23B 0.9700 . ?
C23 C24 1.507(9) . ?
C24 H24A 0.9700 . ?
C24 H24B 0.9700 . ?
C24 C25 1.531(9) . ?
C25 H25A 0.9700 . ?
C25 H25B 0.9700 . ?
C25 C26 1.528(14) . ?
C26 H26A 0.9600 . ?
C26 H26B 0.9600 . ?
C26 H26C 0.9600 . ?
C27 H27A 0.9700 . ?
C27 H27B 0.9700 . ?
C27 C28 1.503(9) . ?
C28 H28A 0.9700 . ?
C28 H28B 0.9700 . ?
C28 C29 1.544(10) . ?
C29 H29A 0.9700 . ?
C29 H29B 0.9700 . ?
C29 C30 1.510(11) . ?
C30 H30A 0.9600 . ?
C30 H30B 0.9600 . ?
C30 H30C 0.9600 . ?
C31 H31A 0.9700 . ?
C31 H31B 0.9700 . ?
C31 C32 1.520(9) . ?
C32 H32A 0.9700 . ?
C32 H32B 0.9700 . ?
C32 C33 1.504(10) . ?
C33 H33A 0.9700 . ?
C33 H33B 0.9700 . ?
C33 C34A 1.449(14) . ?
C33 C34 1.23(3) . ?
C34A H34A 0.9600 . ?
C34A H34B 0.9600 . ?
C34A H34C 0.9600 . ?
C34 H34D 0.9600 . ?
C34 H34E 0.9600 . ?
C34 H34F 0.9600 . ?
N9 C35 1.516(8) . ?
N9 C39 1.521(9) . ?
N9 C43 1.522(9) . ?
N9 C47 1.500(8) . ?
C35 H35A 0.9700 . ?
C35 H35B 0.9700 . ?
C35 C36 1.509(10) . ?
C36 H36A 0.9700 . ?
C36 H36B 0.9700 . ?
C36 C37 1.494(10) . ?
C37 H37A 0.9700 . ?
C37 H37B 0.9700 . ?
C37 C38 1.538(15) . ?
C38 H38A 0.9600 . ?
C38 H38B 0.9600 . ?
C38 H38C 0.9600 . ?
C39 H39A 0.9700 . ?
C39 H39B 0.9700 . ?
C39 C40 1.516(11) . ?
C40 H40A 0.9700 . ?
C40 H40B 0.9700 . ?
C40 C41 1.518(10) . ?
C41 H41A 0.9700 . ?
C41 H41B 0.9700 . ?
C41 C42 1.525(14) . ?
C42 H42A 0.9600 . ?
C42 H42B 0.9600 . ?
C42 H42C 0.9600 . ?
C43 H43A 0.9700 . ?
C43 H43B 0.9700 . ?
C43 C44 1.516(10) . ?
C44 H44A 0.9700 . ?
C44 H44B 0.9700 . ?
C44 C45 1.510(9) . ?
C45 H45A 0.9700 . ?
C45 H45B 0.9700 . ?
C45 C46 1.501(12) . ?
C46 H46A 0.9600 . ?
C46 H46B 0.9600 . ?
C46 H46C 0.9600 . ?
C47 H47A 0.9700 . ?
C47 H47B 0.9700 . ?
C47 C48 1.548(11) . ?
C48 H48A 0.9700 . ?
C48 H48B 0.9700 . ?
C48 C49 1.562(12) . ?
C49 H49 0.9300 . ?
C49 H49A 0.9300 . ?
C49 C50A 1.252(18) . ?
C49 C50 1.34(3) . ?
C50A H50A 0.9600 . ?
C50A H50B 0.9600 . ?
C50A H50C 0.9600 . ?
C50 H50D 0.9600 . ?
C50 H50E 0.9600 . ?
C50 H50F 0.9600 . ?

loop_
_geom_torsion_atom_site_label_1
_geom_torsion_atom_site_label_2
_geom_torsion_atom_site_label_3
_geom_torsion_atom_site_label_4
_geom_torsion
_geom_torsion_site_symmetry_1
_geom_torsion_site_symmetry_2
_geom_torsion_site_symmetry_3
_geom_torsion_site_symmetry_4
_geom_torsion_publ_flag
Ce1 O1 N1 O2 -2.5(4) . . . . ?
Ce1 O1 N1 O3 179.8(3) . . . . ?
Ce1 O2 N1 O1 2.4(4) . . . . ?
Ce1 O2 N1 O3 -179.9(3) . . . . ?
Ce1 O4 N2 O5 -0.9(4) . . . . ?
Ce1 O4 N2 O6 -179.0(4) . . . . ?
Ce1 O5 N2 O4 0.9(4) . . . . ?
Ce1 O5 N2 O6 179.0(4) . . . . ?
Ce1 O7 N3 O8 -0.9(4) . . . . ?
Ce1 O7 N3 O9 179.8(3) . . . . ?
Ce1 O8 N3 O7 0.9(4) . . . . ?
Ce1 O8 N3 O9 -179.7(3) . . . . ?
Ce1 O10 N4 O11 0.3(4) . . . . ?
Ce1 O10 N4 O12 179.9(4) . . . . ?
Ce1 O11 N4 O10 -0.3(4) . . . . ?
Ce1 O11 N4 O12 -179.9(4) . . . . ?
N7 C3 C4 C5 -179.4(4) . . . . ?
N7 C7 C8 C9 176.8(5) . . . . ?
N7 C11 C12 C13 174.6(4) . . . . ?
N7 C15 C16 C17 176.5(4) . . . . ?
C3 N7 C7 C8 54.7(6) . . . . ?
C3 N7 C11 C12 -171.8(4) . . . . ?
C3 N7 C15 C16 68.8(5) . . . . ?
C3 C4 C5 C6 -176.7(6) . . . . ?
C7 N7 C3 C4 58.8(6) . . . . ?
C7 N7 C11 C12 68.0(5) . . . . ?
C7 N7 C15 C16 -170.9(4) . . . . ?
C7 C8 C9 C10 174.6(7) . . . . ?
C11 N7 C3 C4 -60.3(5) . . . . ?
C11 N7 C7 C8 174.1(5) . . . . ?
C11 N7 C15 C16 -51.1(5) . . . . ?
C11 C12 C13 C14 -69.1(6) . . . . ?
C15 N7 C3 C4 178.5(4) . . . . ?
C15 N7 C7 C8 -64.7(6) . . . . ?
C15 N7 C11 C12 -52.1(5) . . . . ?
C15 C16 C17 C18 -69.4(7) . . . . ?
N8 C19 C20 C21 177.3(5) . . . . ?
N8 C23 C24 C25 -176.5(6) . . . . ?
N8 C27 C28 C29 171.3(5) . . . . ?
N8 C31 C32 C33 -164.6(7) . . . . ?
C19 N8 C23 C24 -57.9(7) . . . . ?
C19 N8 C27 C28 -179.0(5) . . . . ?
C19 N8 C31 C32 65.4(7) . . . . ?
C19 C20 C21 C22 -179.3(7) . . . . ?
C23 N8 C19 C20 -60.7(6) . . . . ?
C23 N8 C27 C28 59.4(7) . . . . ?
C23 N8 C31 C32 -173.2(6) . . . . ?
C23 C24 C25 C26 -178.2(8) . . . . ?
C27 N8 C19 C20 177.3(5) . . . . ?
C27 N8 C23 C24 60.7(7) . . . . ?
C27 N8 C31 C32 -51.4(7) . . . . ?
C27 C28 C29 C30 178.4(6) . . . . ?
C31 N8 C19 C20 58.1(6) . . . . ?
C31 N8 C23 C24 -178.7(6) . . . . ?
C31 N8 C27 C28 -59.5(6) . . . . ?
C31 C32 C33 C34A 76.6(11) . . . . ?
C31 C32 C33 C34 167(3) . . . . ?
N9 C35 C36 C37 -168.6(7) . . . . ?
N9 C39 C40 C41 -173.8(5) . . . . ?
N9 C43 C44 C45 177.1(6) . . . . ?
N9 C47 C48 C49 167.9(7) . . . . ?
C35 N9 C39 C40 -61.1(7) . . . . ?
C35 N9 C43 C44 176.8(6) . . . . ?
C35 N9 C47 C48 47.8(8) . . . . ?
C35 C36 C37 C38 -176.1(8) . . . . ?
C39 N9 C35 C36 -58.4(8) . . . . ?
C39 N9 C43 C44 56.3(9) . . . . ?
C39 N9 C47 C48 168.9(6) . . . . ?
C39 C40 C41 C42 177.6(6) . . . . ?
C43 N9 C35 C36 -178.0(6) . . . . ?
C43 N9 C39 C40 56.7(8) . . . . ?
C43 N9 C47 C48 -71.6(8) . . . . ?
C43 C44 C45 C46 -178.7(7) . . . . ?
C47 N9 C35 C36 59.7(7) . . . . ?
C47 N9 C39 C40 177.5(6) . . . . ?
C47 N9 C43 C44 -60.9(9) . . . . ?
C47 C48 C49 C50A -84.2(14) . . . . ?
C47 C48 C49 C50 -152.8(17) . . . . ?
